data_9016588
loop_
_publ_author_name
'Havighurst, R.'

_publ_section_title
;
 Crystal structure of the mercurous halides
 _cod_database_code 1011069
;
_journal_name_full 'American Journal of Science'
_journal_page_first 15
_journal_page_last 28
_journal_volume 10
_journal_year 1925
_chemical_formula_sum 'Cl2 Hg2'
_chemical_name_mineral Calomel
_space_group_IT_number 139
_symmetry_space_group_name_Hall '-I 4 2'
_symmetry_space_group_name_H-M 'I 4/m m m'
_cell_angle_alpha 90
_cell_angle_beta 90
_cell_angle_gamma 90
_cell_length_a 4.47
_cell_length_b 4.47
_cell_length_c 10.89
_cell_formula_units_Z 2
_cell_volume 217.592
_database_code_amcsd 0017968
_exptl_crystal_density_diffrn 7.205
_cod_duplicate_entry 1011069
_cod_depositor_comments
;

2024-05-27
Z value and formula fixed to values more according to usual
chemical conventions.                 miguel
;
_cod_original_formula_sum 'Hg Cl'
_cod_database_code 9016588

loop_
_space_group_symop_operation_xyz
x,y,z
1/2+x,1/2+y,1/2+z
-y,-x,z
1/2-y,1/2-x,1/2+z
y,x,-z
1/2+y,1/2+x,1/2-z
y,-x,-z
1/2+y,1/2-x,1/2-z
-y,x,z
1/2-y,1/2+x,1/2+z
x,-y,z
1/2+x,1/2-y,1/2+z
-x,y,-z
1/2-x,1/2+y,1/2-z
x,y,-z
1/2+x,1/2+y,1/2-z
-x,-y,z
1/2-x,1/2-y,1/2+z
y,x,z
1/2+y,1/2+x,1/2+z
-y,-x,-z
1/2-y,1/2-x,1/2-z
-y,x,-z
1/2-y,1/2+x,1/2-z
y,-x,z
1/2+y,1/2-x,1/2+z
-x,y,z
1/2-x,1/2+y,1/2+z
x,-y,-z
1/2+x,1/2-y,1/2-z
-x,-y,-z
1/2-x,1/2-y,1/2-z

loop_
_atom_site_label
_atom_site_fract_x
_atom_site_fract_y
_atom_site_fract_z
Hg1 0.00000 0.00000 0.11000
Cl1 0.00000 0.00000 0.36000

loop_
_cod_related_entry_id
_cod_related_entry_database
_cod_related_entry_code
1 AMCSD 0017968
